data_7120070
loop_
_publ_author_name
'Barrett, Matthew J.'
'Khan, Ghulam Fatima'
'Davies, Paul'
'Grainger, Richard S.'

_publ_section_title
;
 Alkynyl sulfoxides as \a-sulfinyl carbene equivalents: Gold-catalysed
 oxidative cyclopropanation
;
_journal_name_full 'Chem. Commun.'
_journal_paper_doi 10.1039/C7CC02244A
_journal_year 2017
_chemical_formula_moiety 'C12 H12 O2 S'
_chemical_formula_sum 'C12 H12 O2 S'
_chemical_formula_weight 220.28
_space_group_crystal_system triclinic
_space_group_IT_number 2
_space_group_name_Hall '-P 1'
_space_group_name_H-M_alt 'P -1'
_symmetry_space_group_name_Hall '-P 1'
_symmetry_space_group_name_H-M 'P -1'
_atom_sites_solution_hydrogens geom
_audit_creation_date 2017-01-20
_audit_creation_method
;
Olex2 1.2
(compiled 2017.01.04 svn.r3372 for OlexSys, GUI svn.r5292)
;
_audit_update_record
;
2017-01-20 deposited with the CCDC.
2017-05-04 downloaded from the CCDC.
;
_cell_angle_alpha 86.275(4)
_cell_angle_beta 75.966(4)
_cell_angle_gamma 66.086(4)
_cell_formula_units_Z 2
_cell_length_a 6.2782(3)
_cell_length_b 7.1917(3)
_cell_length_c 12.4920(6)
_cell_measurement_reflns_used 6220
_cell_measurement_temperature 100.01(11)
_cell_measurement_theta_max 74.0700
_cell_measurement_theta_min 3.6240
_cell_volume 499.86(4)
_computing_cell_refinement
;
CrysAlisPro, Agilent Technologies,
Version 1.171.37.33c (release 11-04-2014 CrysAlis171 .NET)
(compiled Apr 11 2014,15:12:41)
;
_computing_data_collection
;
CrysAlisPro, Agilent Technologies,
Version 1.171.37.33c (release 11-04-2014 CrysAlis171 .NET)
(compiled Apr 11 2014,15:12:41)
;
_computing_data_reduction
;
CrysAlisPro, Agilent Technologies,
Version 1.171.37.33c (release 11-04-2014 CrysAlis171 .NET)
(compiled Apr 11 2014,15:12:41)
;
_computing_molecular_graphics 'Olex2 (Dolomanov et al., 2009)'
_computing_publication_material 'Olex2 (Dolomanov et al., 2009)'
_computing_structure_refinement 'ShelXL (Sheldrick, 2015)'
_diffrn_ambient_environment N~2~
_diffrn_ambient_temperature 100.01(11)
_diffrn_detector 'CCD plate'
_diffrn_detector_area_resol_mean 5.1768
_diffrn_detector_type Atlas
_diffrn_measured_fraction_theta_full 0.996
_diffrn_measured_fraction_theta_max 0.992
_diffrn_measurement_details
;
#__ type_ start__ end____ width___ exp.time_
  1 omega  -49.00   -8.00   1.0000    1.0000
omega____ theta____ kappa____ phi______ frames
    -      -42.5607   38.0000  -60.0000 41

#__ type_ start__ end____ width___ exp.time_
  2 omega   -1.00   28.00   1.0000    1.0000
omega____ theta____ kappa____ phi______ frames
    -      -42.5607   38.0000  -60.0000 29

#__ type_ start__ end____ width___ exp.time_
  3 omega  -50.00  -20.00   1.0000    1.0000
omega____ theta____ kappa____ phi______ frames
    -      -42.5607  -57.0000 -150.0000 30

#__ type_ start__ end____ width___ exp.time_
  4 omega   55.00  114.00   1.0000    1.0000
omega____ theta____ kappa____ phi______ frames
    -       42.5607   38.0000    0.0000 59

#__ type_ start__ end____ width___ exp.time_
  5 omega   85.00  121.00   1.0000    1.0000
omega____ theta____ kappa____ phi______ frames
    -       62.0000   74.0000   19.7464 36

#__ type_ start__ end____ width___ exp.time_
  6 omega   75.00  106.00   1.0000    1.0000
omega____ theta____ kappa____ phi______ frames
    -      106.6257   77.0000  -30.0000 31

#__ type_ start__ end____ width___ exp.time_
  7 omega   88.00  122.00   1.0000    1.0000
omega____ theta____ kappa____ phi______ frames
    -      106.6257   61.0000    0.0000 34

#__ type_ start__ end____ width___ exp.time_
  8 omega  144.00  178.00   1.0000    1.0000
omega____ theta____ kappa____ phi______ frames
    -      106.6257   77.0000   60.0000 34

#__ type_ start__ end____ width___ exp.time_
  9 omega  122.00  148.00   1.0000    1.0000
omega____ theta____ kappa____ phi______ frames
    -      106.6257   77.0000  150.0000 26

#__ type_ start__ end____ width___ exp.time_
 10 omega  114.00  167.00   1.0000    1.0000
omega____ theta____ kappa____ phi______ frames
    -      106.6257  125.0000  150.0000 53

#__ type_ start__ end____ width___ exp.time_
 11 omega   80.00  111.00   1.0000    1.0000
omega____ theta____ kappa____ phi______ frames
    -      106.6257   61.0000   30.0000 31

#__ type_ start__ end____ width___ exp.time_
 12 omega   79.00  136.00   1.0000    1.0000
omega____ theta____ kappa____ phi______ frames
    -      106.6257   77.0000   60.0000 57

#__ type_ start__ end____ width___ exp.time_
 13 omega   94.00  173.00   1.0000    1.0000
omega____ theta____ kappa____ phi______ frames
    -      106.6257  125.0000  -30.0000 79

#__ type_ start__ end____ width___ exp.time_
 14 omega  136.00  167.00   1.0000    1.0000
omega____ theta____ kappa____ phi______ frames
    -      106.6257   77.0000 -120.0000 31

#__ type_ start__ end____ width___ exp.time_
 15 omega  128.00  154.00   1.0000    1.0000
omega____ theta____ kappa____ phi______ frames
    -      106.6257   45.0000 -120.0000 26

#__ type_ start__ end____ width___ exp.time_
 16 omega  104.00  130.00   1.0000    1.0000
omega____ theta____ kappa____ phi______ frames
    -       58.0000   77.0000  -81.7985 26

#__ type_ start__ end____ width___ exp.time_
 17 omega  102.00  146.00   1.0000    1.0000
omega____ theta____ kappa____ phi______ frames
    -       74.0000   76.0000 -155.9971 44

#__ type_ start__ end____ width___ exp.time_
 18 omega   83.00  108.00   1.0000    1.0000
omega____ theta____ kappa____ phi______ frames
    -      106.6257   45.0000 -120.0000 25

#__ type_ start__ end____ width___ exp.time_
 19 omega   80.00  114.00   1.0000    1.0000
omega____ theta____ kappa____ phi______ frames
    -      106.6257   61.0000 -120.0000 34

#__ type_ start__ end____ width___ exp.time_
 20 omega   77.00  170.00   1.0000    1.0000
omega____ theta____ kappa____ phi______ frames
    -      106.6257   77.0000 -180.0000 93

#__ type_ start__ end____ width___ exp.time_
 21 omega   80.00  105.00   1.0000    1.0000
omega____ theta____ kappa____ phi______ frames
    -      106.6257   61.0000  -30.0000 25

#__ type_ start__ end____ width___ exp.time_
 22 omega   83.00  144.00   1.0000    1.0000
omega____ theta____ kappa____ phi______ frames
    -      106.6257   45.0000  -30.0000 61

#__ type_ start__ end____ width___ exp.time_
 23 omega   77.00  130.00   1.0000    1.0000
omega____ theta____ kappa____ phi______ frames
    -      106.6257   77.0000 -120.0000 53

#__ type_ start__ end____ width___ exp.time_
 24 omega   75.00  157.00   1.0000    1.0000
omega____ theta____ kappa____ phi______ frames
    -      106.6257   77.0000  -90.0000 82

#__ type_ start__ end____ width___ exp.time_
 25 omega   75.00  175.00   1.0000    1.0000
omega____ theta____ kappa____ phi______ frames
    -      106.6257   77.0000   30.0000 100

#__ type_ start__ end____ width___ exp.time_
 26 omega   79.00  176.00   1.0000    1.0000
omega____ theta____ kappa____ phi______ frames
    -      106.6257   77.0000  120.0000 97

#__ type_ start__ end____ width___ exp.time_
 27 omega   75.00  104.00   1.0000    1.0000
omega____ theta____ kappa____ phi______ frames
    -      106.6257   77.0000  150.0000 29

#__ type_ start__ end____ width___ exp.time_
 28 omega   75.00  136.00   1.0000    1.0000
omega____ theta____ kappa____ phi______ frames
    -      106.6257   77.0000   90.0000 61

#__ type_ start__ end____ width___ exp.time_
 29 omega   48.00   73.00   1.0000    1.0000
omega____ theta____ kappa____ phi______ frames
    -       74.0000   64.0000  -34.1098 25

#__ type_ start__ end____ width___ exp.time_
 30 omega   43.00   73.00   1.0000    1.0000
omega____ theta____ kappa____ phi______ frames
    -       70.0000   57.0000  -69.5322 30

#__ type_ start__ end____ width___ exp.time_
 31 omega   40.00   68.00   1.0000    1.0000
omega____ theta____ kappa____ phi______ frames
    -       70.0000   74.0000  -11.7640 28

#__ type_ start__ end____ width___ exp.time_
 32 omega   35.00   67.00   1.0000    1.0000
omega____ theta____ kappa____ phi______ frames
    -       62.0000   77.0000   55.7927 32

#__ type_ start__ end____ width___ exp.time_
 33 omega   42.00   75.00   1.0000    1.0000
omega____ theta____ kappa____ phi______ frames
    -       70.0000   77.0000  105.0224 33

#__ type_ start__ end____ width___ exp.time_
 34 omega   39.00   65.00   1.0000    1.0000
omega____ theta____ kappa____ phi______ frames
    -       70.0000   77.0000   83.0020 26

#__ type_ start__ end____ width___ exp.time_
 35 omega   37.00   63.00   1.0000    1.0000
omega____ theta____ kappa____ phi______ frames
    -       62.0000   74.0000   19.7464 26

#__ type_ start__ end____ width___ exp.time_
 36 omega   36.00   68.00   1.0000    1.0000
omega____ theta____ kappa____ phi______ frames
    -       62.0000   76.0000  -63.0271 32

#__ type_ start__ end____ width___ exp.time_
 37 omega   27.00   53.00   1.0000    1.0000
omega____ theta____ kappa____ phi______ frames
    -       58.0000   77.0000  -81.7985 26

#__ type_ start__ end____ width___ exp.time_
 38 omega   25.00   53.00   1.0000    1.0000
omega____ theta____ kappa____ phi______ frames
    -       42.5607   38.0000    0.0000 28

#__ type_ start__ end____ width___ exp.time_
 39 omega   19.00   45.00   1.0000    1.0000
omega____ theta____ kappa____ phi______ frames
    -       50.0000   82.0000   -7.6667 26

#__ type_ start__ end____ width___ exp.time_
 40 omega   14.00   40.00   1.0000    1.0000
omega____ theta____ kappa____ phi______ frames
    -       46.0000   79.0000  -38.0623 26

#__ type_ start__ end____ width___ exp.time_
 41 omega   15.00   43.00   1.0000    1.0000
omega____ theta____ kappa____ phi______ frames
    -       46.0000   81.0000 -133.9798 28

#__ type_ start__ end____ width___ exp.time_
 42 omega   35.00   61.00   1.0000    1.0000
omega____ theta____ kappa____ phi______ frames
    -       66.0000   76.0000 -175.6039 26

#__ type_ start__ end____ width___ exp.time_
 43 omega   44.00   77.00   1.0000    1.0000
omega____ theta____ kappa____ phi______ frames
    -       74.0000   71.0000 -177.8734 33

#__ type_ start__ end____ width___ exp.time_
 44 omega   44.00   82.00   1.0000    1.0000
omega____ theta____ kappa____ phi______ frames
    -       74.0000   76.0000 -155.9971 38

#__ type_ start__ end____ width___ exp.time_
 45 omega   17.00   42.00   1.0000    1.0000
omega____ theta____ kappa____ phi______ frames
    -       50.0000   82.0000   76.1936 25

#__ type_ start__ end____ width___ exp.time_
 46 omega   27.00   68.00   1.0000    1.0000
omega____ theta____ kappa____ phi______ frames
    -       58.0000   77.0000  133.7049 41

#__ type_ start__ end____ width___ exp.time_
 47 omega   21.00   46.00   1.0000    1.0000
omega____ theta____ kappa____ phi______ frames
    -       50.0000   79.0000  159.8160 25

#__ type_ start__ end____ width___ exp.time_
 48 omega   36.00   95.00   1.0000    1.0000
omega____ theta____ kappa____ phi______ frames
    -      106.6257  -45.0000   90.0000 59

#__ type_ start__ end____ width___ exp.time_
 49 omega   80.00  108.00   1.0000    1.0000
omega____ theta____ kappa____ phi______ frames
    -      106.6257  -94.0000  120.0000 28

#__ type_ start__ end____ width___ exp.time_
 50 omega   35.00  108.00   1.0000    1.0000
omega____ theta____ kappa____ phi______ frames
    -      106.6257  -94.0000  -30.0000 73

#__ type_ start__ end____ width___ exp.time_
 51 omega   67.00  104.00   1.0000    1.0000
omega____ theta____ kappa____ phi______ frames
    -      106.6257  -94.0000 -120.0000 37

#__ type_ start__ end____ width___ exp.time_
 52 omega   26.00   93.00   1.0000    1.0000
omega____ theta____ kappa____ phi______ frames
    -       42.5607 -125.0000 -180.0000 67

#__ type_ start__ end____ width___ exp.time_
 53 omega   29.00   99.00   1.0000    1.0000
omega____ theta____ kappa____ phi______ frames
    -      106.6257  -94.0000   90.0000 70

#__ type_ start__ end____ width___ exp.time_
 54 omega  -71.00   28.00   1.0000    1.0000
omega____ theta____ kappa____ phi______ frames
    -      -42.5607   77.0000  -30.0000 99

#__ type_ start__ end____ width___ exp.time_
 55 omega -113.00  -61.00   1.0000    1.0000
omega____ theta____ kappa____ phi______ frames
    -      -42.5607  -57.0000 -150.0000 52
;
_diffrn_measurement_device 'four-circle diffractometer'
_diffrn_measurement_device_type 'SuperNova, Dual, Cu at zero, Atlas'
_diffrn_measurement_method '\w scans'
_diffrn_orient_matrix_UB_11 0.2294067000
_diffrn_orient_matrix_UB_12 -0.1862551000
_diffrn_orient_matrix_UB_13 0.0087018000
_diffrn_orient_matrix_UB_21 0.1539499000
_diffrn_orient_matrix_UB_22 0.1100861000
_diffrn_orient_matrix_UB_23 -0.0647556000
_diffrn_orient_matrix_UB_31 -0.0032558000
_diffrn_orient_matrix_UB_32 0.0904345000
_diffrn_orient_matrix_UB_33 0.1091454000
_diffrn_radiation_monochromator mirror
_diffrn_radiation_probe x-ray
_diffrn_radiation_type CuK\a
_diffrn_radiation_wavelength 1.54184
_diffrn_reflns_av_R_equivalents 0.0222
_diffrn_reflns_av_unetI/netI 0.0169
_diffrn_reflns_Laue_measured_fraction_full 0.996
_diffrn_reflns_Laue_measured_fraction_max 0.992
_diffrn_reflns_limit_h_max 7
_diffrn_reflns_limit_h_min -7
_diffrn_reflns_limit_k_max 8
_diffrn_reflns_limit_k_min -8
_diffrn_reflns_limit_l_max 15
_diffrn_reflns_limit_l_min -14
_diffrn_reflns_number 7547
_diffrn_reflns_point_group_measured_fraction_full 0.996
_diffrn_reflns_point_group_measured_fraction_max 0.992
_diffrn_reflns_theta_full 67.684
_diffrn_reflns_theta_max 70.041
_diffrn_reflns_theta_min 6.739
_diffrn_source 'sealed X-ray tube'
_diffrn_source_type 'SuperNova (Cu) X-ray Source'
_exptl_absorpt_coefficient_mu 2.667
_exptl_absorpt_correction_T_max 1.00000
_exptl_absorpt_correction_T_min 0.74229
_exptl_absorpt_correction_type multi-scan
_exptl_absorpt_process_details
;
CrysAlisPro, Agilent Technologies,
Version 1.171.37.33c (release 11-04-2014 CrysAlis171 .NET)
(compiled Apr 11 2014,15:12:41)
Empirical absorption correction using spherical harmonics,
 implemented in SCALE3 ABSPACK scaling algorithm.
Empirical absorption correction using spherical harmonics,
 implemented in SCALE3 ABSPACK scaling algorithm.
;
_exptl_crystal_density_diffrn 1.463
_exptl_crystal_F_000 232
_exptl_crystal_size_max 0.2526
_exptl_crystal_size_mid 0.171
_exptl_crystal_size_min 0.0864
_refine_diff_density_max 0.771
_refine_diff_density_min -0.326
_refine_diff_density_rms 0.067
_refine_ls_extinction_method none
_refine_ls_goodness_of_fit_ref 1.175
_refine_ls_hydrogen_treatment constr
_refine_ls_matrix_type full
_refine_ls_number_parameters 136
_refine_ls_number_reflns 1882
_refine_ls_number_restraints 0
_refine_ls_restrained_S_all 1.175
_refine_ls_R_factor_all 0.0400
_refine_ls_R_factor_gt 0.0391
_refine_ls_shift/su_max 0.000
_refine_ls_shift/su_mean 0.000
_refine_ls_structure_factor_coef Fsqd
_refine_ls_weighting_details 'w=1/[\s^2^(Fo^2^)+(0.0190P)^2^+0.9655P] where P=(Fo^2^+2Fc^2^)/3'
_refine_ls_weighting_scheme calc
_refine_ls_wR_factor_gt 0.0964
_refine_ls_wR_factor_ref 0.0967
_reflns_Friedel_coverage 0.000
_reflns_number_gt 1829
_reflns_number_total 1882
_reflns_threshold_expression 'I > 2\s(I)'
_cod_data_source_file c7cc02244a2.cif
_cod_data_source_block 10g
_cod_original_cell_volume 499.87(4)
_cod_database_code 7120070
_shelxl_version_number 2014/6
_chemical_oxdiff_formula 'C12 H12 O2 S'
_shelx_space_group_comment
;
The symmetry employed for this shelxl refinement is uniquely defined
by the following loop, which should always be used as a source of
symmetry information in preference to the above space-group names.
They are only intended as comments.
;
_reflns_odcompleteness_completeness 99.72
_reflns_odcompleteness_iscentric 1
_reflns_odcompleteness_theta 66.97
_olex2_refinement_description
;
1. Fixed Uiso
 At 1.2 times of:
  All C(H) groups, All C(H,H) groups
2.a Ternary CH refined with riding coordinates:
 C2(H2)
2.b Secondary CH2 refined with riding coordinates:
 C3(H3A,H3B), C4(H4A,H4B), C5(H5A,H5B)
2.c Aromatic/amide H refined with riding coordinates:
 C8(H8), C9(H9), C10(H10), C11(H11), C12(H12)
;
_olex2_submission_special_instructions 'No special instructions were received'

loop_
_space_group_symop_operation_xyz
'x, y, z'
'-x, -y, -z'

loop_
_atom_site_label
_atom_site_type_symbol
_atom_site_fract_x
_atom_site_fract_y
_atom_site_fract_z
_atom_site_U_iso_or_equiv
_atom_site_adp_type
_atom_site_occupancy
_atom_site_site_symmetry_order
_atom_site_calc_flag
_atom_site_refinement_flags_posn
C1 C 0.4367(4) 0.7867(3) 0.30862(18) 0.0139(5) Uani 1 1 d .
C2 C 0.1605(4) 0.8738(4) 0.34293(19) 0.0183(5) Uani 1 1 d .
H2 H 0.0692 1.0040 0.3103 0.022 Uiso 1 1 calc R
C3 C 0.0719(4) 0.7042(4) 0.3511(2) 0.0194(5) Uani 1 1 d .
H3A H 0.0360 0.6857 0.2806 0.023 Uiso 1 1 calc R
H3B H -0.0761 0.7379 0.4106 0.023 Uiso 1 1 calc R
C4 C 0.2712(4) 0.5098(4) 0.37667(19) 0.0168(5) Uani 1 1 d .
H4A H 0.2509 0.3882 0.3564 0.020 Uiso 1 1 calc R
H4B H 0.2681 0.5075 0.4564 0.020 Uiso 1 1 calc R
C5 C 0.2999(4) 0.8817(4) 0.42269(19) 0.0193(5) Uani 1 1 d .
H5A H 0.3071 0.7896 0.4854 0.023 Uiso 1 1 calc R
H5B H 0.2946 1.0161 0.4400 0.023 Uiso 1 1 calc R
C6 C 0.5672(4) 0.8914(3) 0.22953(19) 0.0144(5) Uani 1 1 d .
C7 C 0.6621(4) 0.8150(3) 0.11184(19) 0.0139(5) Uani 1 1 d .
C8 C 0.8768(4) 0.8236(3) 0.0528(2) 0.0159(5) Uani 1 1 d .
H8 H 0.9623 0.8729 0.0884 0.019 Uiso 1 1 calc R
C9 C 0.9661(4) 0.7607(3) -0.0574(2) 0.0179(5) Uani 1 1 d .
H9 H 1.1151 0.7628 -0.0965 0.021 Uiso 1 1 calc R
C10 C 0.8381(4) 0.6944(3) -0.11098(19) 0.0169(5) Uani 1 1 d .
H10 H 0.8978 0.6541 -0.1870 0.020 Uiso 1 1 calc R
C11 C 0.6225(4) 0.6874(3) -0.05293(19) 0.0161(5) Uani 1 1 d .
H11 H 0.5342 0.6432 -0.0895 0.019 Uiso 1 1 calc R
C12 C 0.5362(4) 0.7450(3) 0.05858(19) 0.0147(5) Uani 1 1 d .
H12 H 0.3911 0.7366 0.0985 0.018 Uiso 1 1 calc R
O1 O 0.7410(3) 0.4201(2) 0.35969(13) 0.0185(4) Uani 1 1 d .
O2 O 0.5967(3) 1.0345(2) 0.26023(14) 0.0200(4) Uani 1 1 d .
S1 S 0.55250(9) 0.51250(8) 0.29495(4) 0.01331(16) Uani 1 1 d .

loop_
_atom_site_aniso_label
_atom_site_aniso_U_11
_atom_site_aniso_U_22
_atom_site_aniso_U_33
_atom_site_aniso_U_23
_atom_site_aniso_U_13
_atom_site_aniso_U_12
C1 0.0161(11) 0.0111(10) 0.0127(11) 0.0000(8) -0.0030(9) -0.0037(9)
C2 0.0149(11) 0.0165(12) 0.0169(12) 0.0008(9) 0.0015(9) -0.0026(9)
C3 0.0151(11) 0.0214(12) 0.0193(12) 0.0025(9) -0.0011(9) -0.0070(10)
C4 0.0184(12) 0.0183(12) 0.0137(11) 0.0019(9) -0.0011(9) -0.0091(10)
C5 0.0236(12) 0.0163(12) 0.0150(11) -0.0027(9) 0.0009(9) -0.0076(10)
C6 0.0115(10) 0.0123(11) 0.0174(11) 0.0024(9) -0.0045(9) -0.0025(9)
C7 0.0135(11) 0.0100(10) 0.0166(11) 0.0036(8) -0.0037(9) -0.0035(8)
C8 0.0136(11) 0.0136(11) 0.0212(12) 0.0037(9) -0.0060(9) -0.0055(9)
C9 0.0126(11) 0.0145(11) 0.0217(12) 0.0031(9) 0.0013(9) -0.0040(9)
C10 0.0186(11) 0.0129(11) 0.0141(11) 0.0018(9) -0.0009(9) -0.0030(9)
C11 0.0172(11) 0.0150(11) 0.0160(11) 0.0024(9) -0.0061(9) -0.0053(9)
C12 0.0116(10) 0.0144(11) 0.0171(11) 0.0042(9) -0.0035(9) -0.0047(9)
O1 0.0164(8) 0.0193(9) 0.0171(8) 0.0044(6) -0.0050(7) -0.0045(7)
O2 0.0228(9) 0.0175(9) 0.0204(9) -0.0001(7) -0.0035(7) -0.0097(7)
S1 0.0145(3) 0.0123(3) 0.0111(3) 0.00100(19) -0.0014(2) -0.0043(2)

loop_
_atom_type_symbol
_atom_type_description
_atom_type_scat_dispersion_real
_atom_type_scat_dispersion_imag
_atom_type_scat_source
C C 0.0181 0.0091 'International Tables Vol C Tables 4.2.6.8 and 6.1.1.4'
H H 0.0000 0.0000 'International Tables Vol C Tables 4.2.6.8 and 6.1.1.4'
O O 0.0492 0.0322 'International Tables Vol C Tables 4.2.6.8 and 6.1.1.4'
S S 0.3331 0.5567 'International Tables Vol C Tables 4.2.6.8 and 6.1.1.4'

loop_
_exptl_crystal_face_index_h
_exptl_crystal_face_index_k
_exptl_crystal_face_index_l
_exptl_crystal_face_perp_dist
_exptl_oxdiff_crystal_face_indexfrac_h
_exptl_oxdiff_crystal_face_indexfrac_k
_exptl_oxdiff_crystal_face_indexfrac_l
_exptl_oxdiff_crystal_face_x
_exptl_oxdiff_crystal_face_y
_exptl_oxdiff_crystal_face_z
1 4 1 0.1035 0.9992 3.9997 0.9930 -0.5071 0.5298 0.4668
0 4 -3 0.0938 -0.0006 3.9991 -3.0035 -0.7711 0.6346 0.0338
-1 1 -8 0.0893 -1.0000 0.9984 -7.9937 -0.4849 0.4736 -0.7789
-1 -4 -5 0.1093 -0.9992 -4.0006 -4.9885 0.4725 -0.2712 -0.9030
0 -4 3 0.0772 0.0006 -3.9991 3.0035 0.7711 -0.6346 -0.0338
1 0 8 0.0869 0.9998 0.0015 7.9920 0.2986 -0.3634 0.8692
4 2 2 0.0250 3.9991 1.9996 1.9980 0.5624 0.7064 0.3859
-4 -1 -1 0.0374 -3.9992 -0.9995 -1.0008 -0.7400 -0.6609 -0.1866
-3 -4 0 0.0617 -2.9989 -3.9992 0.0041 0.0569 -0.9022 -0.3515
4 4 1 0.0448 3.9987 3.9992 0.9957 0.1811 0.9914 0.4573
2 2 -6 0.0838 1.9994 1.9983 -5.9950 0.0343 0.9160 -0.4801
3 4 3 0.0696 2.9989 3.9998 2.9925 -0.0310 0.7082 0.6786
-3 2 -3 0.0763 -2.9999 1.9997 -3.0028 -1.0868 -0.0472 -0.1371
-3 0 -6 0.0753 -2.9995 -0.0008 -5.9960 -0.7401 -0.0736 -0.6447

loop_
_geom_angle_atom_site_label_1
_geom_angle_atom_site_label_2
_geom_angle_atom_site_label_3
_geom_angle
C2 C1 S1 109.10(16)
C5 C1 C2 58.54(15)
C5 C1 S1 116.71(16)
C6 C1 C2 121.81(19)
C6 C1 C5 119.68(19)
C6 C1 S1 117.46(16)
C3 C2 C1 110.74(19)
C5 C2 C1 59.80(15)
C5 C2 C3 118.7(2)
C2 C3 C4 107.29(19)
C3 C4 S1 106.40(15)
C2 C5 C1 61.66(15)
C1 C6 C7 118.27(19)
O2 C6 C1 120.8(2)
O2 C6 C7 120.9(2)
C8 C7 C6 118.8(2)
C12 C7 C6 121.7(2)
C12 C7 C8 119.4(2)
C9 C8 C7 120.4(2)
C8 C9 C10 120.1(2)
C9 C10 C11 119.8(2)
C12 C11 C10 120.1(2)
C11 C12 C7 120.1(2)
C1 S1 C4 91.90(11)
O1 S1 C1 109.10(10)
O1 S1 C4 108.87(10)

loop_
_geom_bond_atom_site_label_1
_geom_bond_atom_site_label_2
_geom_bond_distance
C1 C2 1.542(3)
C1 C5 1.514(3)
C1 C6 1.491(3)
C1 S1 1.808(2)
C2 C3 1.522(3)
C2 C5 1.494(3)
C3 C4 1.530(3)
C4 S1 1.820(2)
C6 C7 1.494(3)
C6 O2 1.217(3)
C7 C8 1.395(3)
C7 C12 1.394(3)
C8 C9 1.383(3)
C9 C10 1.390(3)
C10 C11 1.391(3)
C11 C12 1.390(3)
O1 S1 1.5011(17)

loop_
_geom_torsion_atom_site_label_1
_geom_torsion_atom_site_label_2
_geom_torsion_atom_site_label_3
_geom_torsion_atom_site_label_4
_geom_torsion
C1 C2 C3 C4 26.4(3)
C1 C6 C7 C8 -145.8(2)
C1 C6 C7 C12 37.3(3)
C2 C1 C6 C7 -99.7(3)
C2 C1 C6 O2 80.7(3)
C2 C1 S1 C4 -18.58(17)
C2 C1 S1 O1 -129.32(15)
C2 C3 C4 S1 -39.4(2)
C3 C2 C5 C1 98.5(2)
C3 C4 S1 C1 33.74(17)
C3 C4 S1 O1 144.68(16)
C5 C1 C2 C3 -111.9(2)
C5 C1 C6 C7 -169.0(2)
C5 C1 C6 O2 11.4(3)
C5 C1 S1 C4 45.05(19)
C5 C1 S1 O1 -65.68(19)
C5 C2 C3 C4 -39.7(3)
C6 C1 C2 C3 140.4(2)
C6 C1 C2 C5 -107.7(2)
C6 C1 C5 C2 111.3(2)
C6 C1 S1 C4 -162.54(18)
C6 C1 S1 O1 86.73(18)
C6 C7 C8 C9 -177.8(2)
C6 C7 C12 C11 175.8(2)
C7 C8 C9 C10 2.0(3)
C8 C7 C12 C11 -1.0(3)
C8 C9 C10 C11 -1.4(3)
C9 C10 C11 C12 -0.5(3)
C10 C11 C12 C7 1.7(3)
C12 C7 C8 C9 -0.8(3)
O2 C6 C7 C8 33.8(3)
O2 C6 C7 C12 -143.1(2)
S1 C1 C2 C3 -1.7(2)
S1 C1 C2 C5 110.23(18)
S1 C1 C5 C2 -96.98(19)
S1 C1 C6 C7 39.5(3)
S1 C1 C6 O2 -140.12(19)
